data_7124123
loop_
_publ_author_name
'Lee, Kyungseop'
'Huang, Yining'
'Corrigan, John F.'

_publ_section_title
;
 Facile synthesis of a hexanuclear
 zinc-acetato-trimethylsilylphosphinidene cluster: a single-source
 precursor to Zn3P2 nanoparticles
;
_journal_name_full 'Chemical Communications'
_journal_paper_doi 10.1039/C9CC04879K
_journal_year 2019
_chemical_formula_sum 'C45 H73 N5 O8 P4 Si4 Zn6'
_chemical_formula_weight 1440.54
_space_group_crystal_system monoclinic
_space_group_IT_number 14
_space_group_name_Hall '-P 2ybc'
_space_group_name_H-M_alt 'P 1 21/c 1'
_symmetry_space_group_name_Hall '-P 2ybc'
_symmetry_space_group_name_H-M 'P 1 21/c 1'
_atom_sites_solution_hydrogens geom
_atom_sites_solution_primary dual
_atom_sites_solution_secondary difmap
_audit_creation_method SHELXL-2016/6
_audit_update_record
;
2019-06-18 deposited with the CCDC.    2019-08-30 downloaded from the CCDC.
;
_cell_angle_alpha 90
_cell_angle_beta 112.009(3)
_cell_angle_gamma 90
_cell_formula_units_Z 4
_cell_length_a 23.4627(12)
_cell_length_b 20.1882(9)
_cell_length_c 18.3640(9)
_cell_measurement_reflns_used 9833
_cell_measurement_temperature 110
_cell_measurement_theta_max 27.16
_cell_measurement_theta_min 2.69
_cell_volume 8064.6(7)
_computing_cell_refinement SAINT
_computing_data_collection Apex3
_computing_data_reduction SAINT
_computing_molecular_graphics NRCVAX
_computing_publication_material cif2tables.py
_computing_structure_refinement SHELXL
_computing_structure_solution SHELXT
_diffrn_ambient_temperature 110
_diffrn_detector 'CCD plate'
_diffrn_detector_type 'Bruker Apex2'
_diffrn_measured_fraction_theta_full 0.999
_diffrn_measured_fraction_theta_max 0.996
_diffrn_measurement_device '\k-geometry diffractometer'
_diffrn_measurement_device_type 'Bruker Kappa Axis Apex2'
_diffrn_measurement_method 'phi and omega scans'
_diffrn_radiation_type MoK\a
_diffrn_radiation_wavelength 0.71073
_diffrn_reflns_av_R_equivalents 0.0528
_diffrn_reflns_av_unetI/netI 0.0389
_diffrn_reflns_Laue_measured_fraction_full 0.999
_diffrn_reflns_Laue_measured_fraction_max 0.996
_diffrn_reflns_limit_h_max 28
_diffrn_reflns_limit_h_min -28
_diffrn_reflns_limit_k_max 24
_diffrn_reflns_limit_k_min -24
_diffrn_reflns_limit_l_max 22
_diffrn_reflns_limit_l_min -22
_diffrn_reflns_number 112141
_diffrn_reflns_point_group_measured_fraction_full 0.999
_diffrn_reflns_point_group_measured_fraction_max 0.996
_diffrn_reflns_theta_full 25.242
_diffrn_reflns_theta_max 25.745
_diffrn_reflns_theta_min 2.597
_diffrn_source 'sealed tube'
_exptl_absorpt_coefficient_mu 1.932
_exptl_absorpt_correction_T_max 0.7453
_exptl_absorpt_correction_T_min 0.6447
_exptl_absorpt_correction_type multi-scan
_exptl_absorpt_process_details SADABS
_exptl_crystal_colour yellow
_exptl_crystal_density_diffrn 1.186
_exptl_crystal_description Prism
_exptl_crystal_F_000 2952
_exptl_crystal_size_max 0.329
_exptl_crystal_size_mid 0.219
_exptl_crystal_size_min 0.132
_refine_diff_density_max 0.626
_refine_diff_density_min -0.499
_refine_diff_density_rms 0.070
_refine_ls_extinction_method none
_refine_ls_goodness_of_fit_ref 1.020
_refine_ls_hydrogen_treatment constr
_refine_ls_matrix_type full
_refine_ls_number_parameters 752
_refine_ls_number_reflns 15371
_refine_ls_number_restraints 7
_refine_ls_restrained_S_all 1.020
_refine_ls_R_factor_all 0.0656
_refine_ls_R_factor_gt 0.0387
_refine_ls_shift/su_max 0.001
_refine_ls_shift/su_mean 0.000
_refine_ls_structure_factor_coef Fsqd
_refine_ls_weighting_details 'w=1/[\s^2^(Fo^2^)+(0.0365P)^2^+11.5032P] where P=(Fo^2^+2Fc^2^)/3'
_refine_ls_weighting_scheme calc
_refine_ls_wR_factor_gt 0.0851
_refine_ls_wR_factor_ref 0.0963
_reflns_Friedel_coverage 0.000
_reflns_number_gt 11256
_reflns_number_total 15371
_reflns_threshold_expression 'I > 2\s(I)'
_cod_data_source_file c9cc04879k2.cif
_cod_data_source_block b19194
_cod_database_code 7124123
_shelx_shelxl_version_number 2016/6
_shelx_space_group_comment
;
The symmetry employed for this shelxl refinement is uniquely defined
by the following loop, which should always be used as a source of
symmetry information in preference to the above space-group names.
They are only intended as comments.
;
_shelx_estimated_absorpt_t_min 0.569
_shelx_estimated_absorpt_t_max 0.785

loop_
_space_group_symop_operation_xyz
'x, y, z'
'-x, y+1/2, -z+1/2'
'-x, -y, -z'
'x, -y-1/2, z-1/2'

loop_
_atom_site_label
_atom_site_type_symbol
_atom_site_fract_x
_atom_site_fract_y
_atom_site_fract_z
_atom_site_U_iso_or_equiv
_atom_site_adp_type
_atom_site_occupancy
_atom_site_site_symmetry_order
_atom_site_calc_flag
_atom_site_refinement_flags_posn
_atom_site_refinement_flags_adp
_atom_site_refinement_flags_occupancy
_atom_site_disorder_assembly
_atom_site_disorder_group
Zn1 Zn 0.39820(2) 0.44770(2) 0.67833(2) 0.02868(10) Uani 1 1 d . . . . .
Zn2 Zn 0.26507(2) 0.46302(2) 0.75639(2) 0.03097(10) Uani 1 1 d . . . . .
Zn3 Zn 0.35051(2) 0.62378(2) 0.73296(2) 0.03034(10) Uani 1 1 d . . . . .
Zn4 Zn 0.32501(2) 0.53379(2) 0.53133(3) 0.02660(11) Uani 0.82 1 d . . P A 1
Zn5 Zn 0.21116(2) 0.60340(2) 0.60443(3) 0.03238(12) Uani 0.82 1 d . . P A 1
Zn6 Zn 0.22004(2) 0.42349(2) 0.57602(3) 0.02982(12) Uani 0.82 1 d . . P A 1
Zn4A Zn 0.29789(11) 0.59159(10) 0.54440(13) 0.0349(5) Uani 0.18 1 d . . P A 2
Zn5A Zn 0.17534(11) 0.54121(11) 0.60761(13) 0.0361(5) Uani 0.18 1 d . . P A 2
Zn6A Zn 0.26086(11) 0.41487(10) 0.54565(13) 0.0341(5) Uani 0.18 1 d . . P A 2
P1 P 0.30907(4) 0.40083(4) 0.68437(5) 0.02802(19) Uani 1 1 d . . . . .
P2 P 0.25991(4) 0.57605(4) 0.73554(5) 0.0333(2) Uani 1 1 d . . . . .
P3 P 0.39186(4) 0.56103(4) 0.65720(5) 0.02770(19) Uani 1 1 d . . . . .
P4 P 0.22044(4) 0.52416(4) 0.51520(5) 0.0342(2) Uani 1 1 d . . . . .
Si1 Si 0.31856(5) 0.29575(5) 0.71735(6) 0.0398(2) Uani 1 1 d . . . . .
Si2 Si 0.22001(6) 0.62452(6) 0.81260(7) 0.0521(3) Uani 1 1 d . . . . .
Si3 Si 0.48018(5) 0.59828(5) 0.65635(6) 0.0423(3) Uani 1 1 d . . . . .
Si4 Si 0.15822(6) 0.54126(7) 0.39196(7) 0.0565(3) Uani 1 1 d . . . . .
O1 O 0.41541(12) 0.39763(11) 0.59206(13) 0.0368(6) Uani 1 1 d . . . . .
O2 O 0.34861(13) 0.44859(13) 0.48761(15) 0.0304(6) Uani 0.82 1 d . . P A 1
O3 O 0.40772(13) 0.67224(12) 0.82401(15) 0.0497(7) Uani 1 1 d . . . . .
O4 O 0.44712(12) 0.58362(12) 0.89823(14) 0.0463(7) Uani 1 1 d . . . . .
O5 O 0.32040(11) 0.71553(11) 0.67602(14) 0.0387(6) Uani 1 1 d . . . . .
O6 O 0.22632(15) 0.69918(14) 0.58654(18) 0.0447(8) Uani 0.82 1 d . . P A 1
O7 O 0.18049(11) 0.42221(12) 0.73850(14) 0.0412(6) Uani 1 1 d D . . . .
O8 O 0.14590(13) 0.40810(14) 0.60769(18) 0.0390(7) Uani 0.82 1 d D . P A 1
O2A O 0.3202(7) 0.3929(7) 0.4920(9) 0.050(4) Uiso 0.18 1 d . . P A 2
O6A O 0.2660(6) 0.6860(7) 0.5503(8) 0.042(3) Uiso 0.18 1 d . . P A 2
O8A O 0.1212(7) 0.4690(7) 0.6272(9) 0.053(4) Uiso 0.18 1 d D . P A 2
N1 N 0.47818(13) 0.41214(14) 0.76582(17) 0.0349(7) Uani 1 1 d . . . . .
N2 N 0.30321(14) 0.43816(14) 0.87495(16) 0.0378(7) Uani 1 1 d . . . . .
N3 N 0.33685(19) 0.59562(19) 0.4469(2) 0.0273(7) Uani 0.82 1 d . . P A 1
N4 N 0.1168(3) 0.6185(3) 0.5774(4) 0.0469(19) Uani 0.82 1 d . . P A 1
N3A N 0.3208(9) 0.6268(15) 0.4496(11) 0.061(5) Uiso 0.18 1 d G U P A 2
C11A C 0.3455(10) 0.5693(11) 0.4318(13) 0.061(5) Uiso 0.18 1 d G U P A 2
H11A H 0.348884 0.530484 0.462380 0.073 Uiso 0.18 1 calc R U P A 2
C12A C 0.3653(12) 0.5686(11) 0.3693(15) 0.061(5) Uiso 0.18 1 d G U P A 2
H12A H 0.382137 0.529262 0.357127 0.073 Uiso 0.18 1 calc R U P A 2
C13A C 0.3603(12) 0.6254(15) 0.3245(13) 0.061(5) Uiso 0.18 1 d G U P A 2
H13A H 0.373847 0.624877 0.281804 0.073 Uiso 0.18 1 calc R U P A 2
C14A C 0.3357(12) 0.6829(11) 0.3423(16) 0.061(5) Uiso 0.18 1 d G U P A 2
H14A H 0.332304 0.721714 0.311733 0.073 Uiso 0.18 1 calc R U P A 2
C15A C 0.3159(10) 0.6836(11) 0.4048(15) 0.061(5) Uiso 0.18 1 d G U P A 2
H15A H 0.299051 0.722937 0.416985 0.073 Uiso 0.18 1 calc R U P A 2
N4A N 0.1037(9) 0.6096(9) 0.5693(14) 0.030(9) Uiso 0.18 1 d G . P A 2
C16A C 0.0482(10) 0.6032(9) 0.5797(13) 0.068(4) Uiso 0.18 1 d G U P A 2
H16A H 0.039630 0.563978 0.602237 0.082 Uiso 0.18 1 calc R U P A 2
C17A C 0.0054(8) 0.6543(11) 0.5573(14) 0.068(4) Uiso 0.18 1 d G U P A 2
H17A H -0.032437 0.649979 0.564495 0.082 Uiso 0.18 1 calc R U P A 2
C18A C 0.0181(8) 0.7118(9) 0.5244(13) 0.068(4) Uiso 0.18 1 d G U P A 2
H18A H -0.011207 0.746702 0.509102 0.082 Uiso 0.18 1 calc R U P A 2
C19A C 0.0735(9) 0.7182(8) 0.5139(11) 0.068(4) Uiso 0.18 1 d G U P A 2
H19A H 0.082090 0.757425 0.491450 0.082 Uiso 0.18 1 calc R U P A 2
C20A C 0.1163(7) 0.6671(10) 0.5364(13) 0.068(4) Uiso 0.18 1 d G U P A 2
H20A H 0.154159 0.671424 0.529192 0.082 Uiso 0.18 1 calc R U P A 2
N5A N 0.2042(10) 0.3342(9) 0.4925(14) 0.028(8) Uiso 0.18 1 d G . P A 2
C21A C 0.2083(12) 0.3081(12) 0.4246(15) 0.062(9) Uiso 0.18 1 d G . P A 2
H21A H 0.233618 0.328951 0.401347 0.074 Uiso 0.18 1 calc R U P A 2
C22A C 0.1754(15) 0.2514(14) 0.3907(14) 0.073(18) Uiso 0.18 1 d G . P A 2
H22A H 0.178185 0.233582 0.344260 0.088 Uiso 0.18 1 calc R U P A 2
C23A C 0.1383(13) 0.2209(11) 0.4247(14) 0.093(16) Uiso 0.18 1 d G . P A 2
H23A H 0.115823 0.182151 0.401482 0.112 Uiso 0.18 1 calc R U P A 2
C24A C 0.1342(9) 0.2470(11) 0.4926(13) 0.059(7) Uiso 0.18 1 d G . P A 2
H24A H 0.108894 0.226089 0.515792 0.071 Uiso 0.18 1 calc R U P A 2
C25A C 0.1671(10) 0.3036(11) 0.5265(12) 0.061(11) Uiso 0.18 1 d G . P A 2
H25A H 0.164327 0.321458 0.572880 0.073 Uiso 0.18 1 calc R U P A 2
N5 N 0.1933(3) 0.3464(3) 0.4933(3) 0.0493(18) Uani 0.82 1 d . . P A 1
C1 C 0.49543(17) 0.43593(19) 0.8391(2) 0.0417(9) Uani 1 1 d . . . . .
H1 H 0.473735 0.472629 0.848440 0.050 Uiso 1 1 calc R U . . .
C2 C 0.5434(2) 0.4093(2) 0.9016(2) 0.0543(11) Uani 1 1 d . . . . .
H2 H 0.554039 0.426760 0.953012 0.065 Uiso 1 1 calc R U . . .
C3 C 0.57537(19) 0.3570(2) 0.8878(3) 0.0564(11) Uani 1 1 d . . . . .
H3 H 0.608346 0.337566 0.929978 0.068 Uiso 1 1 calc R U . . .
C4 C 0.55944(18) 0.33269(19) 0.8124(2) 0.0470(10) Uani 1 1 d . . . . .
H4 H 0.581740 0.297301 0.801575 0.056 Uiso 1 1 calc R U . . .
C5 C 0.51001(16) 0.36139(18) 0.7531(2) 0.0389(9) Uani 1 1 d . . . . .
H5 H 0.498238 0.344355 0.701316 0.047 Uiso 1 1 calc R U . . .
C6 C 0.2767(2) 0.3953(2) 0.9068(2) 0.0521(11) Uani 1 1 d . . . . .
H6 H 0.235510 0.382263 0.877555 0.063 Uiso 1 1 calc R U . . .
C7 C 0.3064(2) 0.3688(3) 0.9806(3) 0.0752(15) Uani 1 1 d . . . . .
H7 H 0.286172 0.338082 1.001960 0.090 Uiso 1 1 calc R U . . .
C8 C 0.3658(2) 0.3879(2) 1.0225(3) 0.0708(14) Uani 1 1 d . . . . .
H8 H 0.387482 0.369973 1.073294 0.085 Uiso 1 1 calc R U . . .
C9 C 0.3941(2) 0.4333(2) 0.9907(2) 0.0564(11) Uani 1 1 d . . . . .
H9 H 0.435176 0.447207 1.019062 0.068 Uiso 1 1 calc R U . . .
C10 C 0.36125(17) 0.45766(17) 0.9168(2) 0.0399(9) Uani 1 1 d . . . . .
H10 H 0.380071 0.489248 0.894595 0.048 Uiso 1 1 calc R U . . .
C11 C 0.3592(3) 0.5740(2) 0.3962(3) 0.0521(14) Uani 0.82 1 d . . P A 1
H11 H 0.367417 0.527933 0.395619 0.063 Uiso 0.82 1 calc R U P A 1
C12 C 0.3717(4) 0.6148(3) 0.3430(4) 0.069(2) Uani 0.82 1 d . . P A 1
H12 H 0.387633 0.596911 0.306608 0.083 Uiso 0.82 1 calc R U P A 1
C13 C 0.3609(3) 0.6799(3) 0.3440(3) 0.0629(18) Uani 0.82 1 d . . P A 1
H13 H 0.369209 0.708924 0.308451 0.076 Uiso 0.82 1 calc R U P A 1
C14 C 0.3381(3) 0.7038(2) 0.3957(4) 0.0693(18) Uani 0.82 1 d . . P A 1
H14 H 0.330639 0.749905 0.397634 0.083 Uiso 0.82 1 calc R U P A 1
C15 C 0.3257(3) 0.6610(3) 0.4457(4) 0.0586(16) Uani 0.82 1 d . . P A 1
H15 H 0.308515 0.678280 0.481087 0.070 Uiso 0.82 1 calc R U P A 1
C16 C 0.0835(3) 0.5650(3) 0.5742(5) 0.102(3) Uani 0.82 1 d . . P A 1
H16 H 0.103953 0.523425 0.584014 0.122 Uiso 0.82 1 calc R U P A 1
C17 C 0.0218(4) 0.5654(4) 0.5578(7) 0.151(5) Uani 0.82 1 d . . P A 1
H17 H 0.000252 0.525380 0.556955 0.181 Uiso 0.82 1 calc R U P A 1
C18 C -0.0074(3) 0.6230(4) 0.5432(6) 0.110(3) Uani 0.82 1 d . . P A 1
H18 H -0.050384 0.624685 0.531358 0.132 Uiso 0.82 1 calc R U P A 1
C19 C 0.0235(3) 0.6784(4) 0.5450(6) 0.101(3) Uani 0.82 1 d . . P A 1
H19 H 0.003174 0.720026 0.535815 0.121 Uiso 0.82 1 calc R U P A 1
C20 C 0.0870(3) 0.6744(3) 0.5607(4) 0.0661(16) Uani 0.82 1 d . . P A 1
H20 H 0.108770 0.713691 0.559096 0.079 Uiso 0.82 1 calc R U P A 1
C21 C 0.2193(3) 0.3440(3) 0.4411(4) 0.075(2) Uani 0.82 1 d . . P A 1
H21 H 0.247717 0.377785 0.442080 0.090 Uiso 0.82 1 calc R U P A 1
C22 C 0.2072(4) 0.2945(4) 0.3847(5) 0.111(3) Uani 0.82 1 d . . P A 1
H22 H 0.227238 0.293264 0.348364 0.133 Uiso 0.82 1 calc R U P A 1
C23 C 0.1640(5) 0.2469(5) 0.3843(6) 0.112(6) Uani 0.82 1 d . . P A 1
H23 H 0.153007 0.213482 0.344994 0.134 Uiso 0.82 1 calc R U P A 1
C24 C 0.1378(3) 0.2469(4) 0.4373(5) 0.095(3) Uani 0.82 1 d . . P A 1
H24 H 0.109209 0.213690 0.437796 0.113 Uiso 0.82 1 calc R U P A 1
C25 C 0.1546(3) 0.2986(3) 0.4925(5) 0.0644(17) Uani 0.82 1 d . . P A 1
H25 H 0.137176 0.299285 0.531525 0.077 Uiso 0.82 1 calc R U P A 1
C28 C 0.44395(18) 0.64352(19) 0.8860(2) 0.0424(9) Uani 1 1 d . . . . .
C29 C 0.4856(2) 0.6912(2) 0.9473(2) 0.0610(12) Uani 1 1 d . . . . .
H29A H 0.508265 0.718792 0.923428 0.092 Uiso 1 1 calc R U . . .
H29B H 0.514671 0.666000 0.991059 0.092 Uiso 1 1 calc R U . . .
H29C H 0.460503 0.719617 0.966836 0.092 Uiso 1 1 calc R U . . .
C26 C 0.3844(4) 0.4019(4) 0.5218(4) 0.0351(17) Uani 0.82 1 d . . P A 1
C27 C 0.3941(6) 0.3448(7) 0.4723(7) 0.053(3) Uani 0.82 1 d . . P A 1
H27A H 0.375188 0.356204 0.416489 0.079 Uiso 0.82 1 calc R U P A 1
H27B H 0.375023 0.304420 0.482391 0.079 Uiso 0.82 1 calc R U P A 1
H27C H 0.438211 0.337368 0.486570 0.079 Uiso 0.82 1 calc R U P A 1
C30 C 0.2705(3) 0.7353(3) 0.6269(4) 0.0346(14) Uani 0.82 1 d . . P A 1
C31 C 0.2608(4) 0.8091(3) 0.6172(5) 0.0532(17) Uani 0.82 1 d . . P A 1
H31A H 0.227274 0.818375 0.566997 0.080 Uiso 0.82 1 calc R U P A 1
H31B H 0.298590 0.830253 0.618103 0.080 Uiso 0.82 1 calc R U P A 1
H31C H 0.250092 0.826527 0.660283 0.080 Uiso 0.82 1 calc R U P A 1
C32 C 0.1410(2) 0.4059(3) 0.6736(3) 0.0435(14) Uani 0.82 1 d D . P A 1
C33 C 0.0791(2) 0.3832(3) 0.6765(3) 0.100(2) Uani 1 1 d D . . . .
H33A H 0.050892 0.371425 0.623494 0.150 Uiso 1 1 calc R U . A 1
H33B H 0.085862 0.344585 0.711004 0.150 Uiso 1 1 calc R U . A 1
H33C H 0.061352 0.419295 0.696849 0.150 Uiso 1 1 calc R U . A 1
C26A C 0.3782(17) 0.3836(15) 0.519(2) 0.027(9) Uiso 0.18 1 d . . P A 2
C27A C 0.382(2) 0.346(3) 0.459(3) 0.024(8) Uiso 0.18 1 d . . P A 2
H27D H 0.341244 0.326922 0.429118 0.037 Uiso 0.18 1 calc R U P A 2
H27E H 0.411281 0.309619 0.481357 0.037 Uiso 0.18 1 calc R U P A 2
H27F H 0.395423 0.373037 0.424970 0.037 Uiso 0.18 1 calc R U P A 2
C32A C 0.1307(7) 0.4298(10) 0.6829(10) 0.039(8) Uiso 0.18 1 d D . P A 2
C30A C 0.2814(16) 0.7245(16) 0.612(2) 0.038(10) Uiso 0.18 1 d . . P A 2
C31A C 0.245(2) 0.794(2) 0.597(3) 0.071(16) Uiso 0.18 1 d . . P A 2
H31D H 0.274620 0.830023 0.617799 0.107 Uiso 0.18 1 calc R U P A 2
H31E H 0.215811 0.793553 0.623318 0.107 Uiso 0.18 1 calc R U P A 2
H31F H 0.223095 0.800032 0.540382 0.107 Uiso 0.18 1 calc R U P A 2
C35 C 0.3379(3) 0.24765(19) 0.6429(3) 0.0735(15) Uani 1 1 d . . . . .
H35A H 0.307042 0.256476 0.590428 0.110 Uiso 1 1 calc R U . . .
H35B H 0.338164 0.200236 0.654449 0.110 Uiso 1 1 calc R U . . .
H35C H 0.378525 0.260989 0.644653 0.110 Uiso 1 1 calc R U . . .
C36 C 0.2443(2) 0.2618(2) 0.7186(3) 0.0769(15) Uani 1 1 d . . . . .
H36A H 0.211060 0.270685 0.668059 0.115 Uiso 1 1 calc R U . . .
H36B H 0.234932 0.283021 0.760796 0.115 Uiso 1 1 calc R U . . .
H36C H 0.248255 0.213836 0.727671 0.115 Uiso 1 1 calc R U . . .
C37 C 0.3793(2) 0.2834(2) 0.8166(2) 0.0577(12) Uani 1 1 d . . . . .
H37A H 0.382273 0.236172 0.830052 0.087 Uiso 1 1 calc R U . . .
H37B H 0.368719 0.308484 0.855452 0.087 Uiso 1 1 calc R U . . .
H37C H 0.418842 0.298900 0.816537 0.087 Uiso 1 1 calc R U . . .
C38 C 0.1942(2) 0.7108(2) 0.7789(3) 0.0725(15) Uani 1 1 d . . . . .
H38A H 0.159152 0.709214 0.728645 0.109 Uiso 1 1 calc R U . . .
H38B H 0.228031 0.735310 0.772319 0.109 Uiso 1 1 calc R U . . .
H38C H 0.181924 0.733190 0.818110 0.109 Uiso 1 1 calc R U . . .
C39 C 0.1523(3) 0.5772(3) 0.8142(4) 0.106(2) Uani 1 1 d . . . . .
H39A H 0.118298 0.581405 0.763200 0.159 Uiso 1 1 calc R U . . .
H39B H 0.139567 0.594918 0.855474 0.159 Uiso 1 1 calc R U . . .
H39C H 0.163333 0.530386 0.824796 0.159 Uiso 1 1 calc R U . . .
C40 C 0.2778(3) 0.6258(3) 0.9149(2) 0.0794(16) Uani 1 1 d . . . . .
H40A H 0.315780 0.646454 0.915473 0.119 Uiso 1 1 calc R U . . .
H40B H 0.286419 0.580388 0.934727 0.119 Uiso 1 1 calc R U . . .
H40C H 0.261629 0.651347 0.948290 0.119 Uiso 1 1 calc R U . . .
C41 C 0.4683(2) 0.6757(2) 0.5959(3) 0.0730(14) Uani 1 1 d . . . . .
H41A H 0.456471 0.663813 0.540459 0.110 Uiso 1 1 calc R U . . .
H41B H 0.506540 0.701288 0.613213 0.110 Uiso 1 1 calc R U . . .
H41C H 0.435658 0.702288 0.602587 0.110 Uiso 1 1 calc R U . . .
C42 C 0.5166(3) 0.5373(2) 0.6137(4) 0.104(2) Uani 1 1 d . . . . .
H42A H 0.491755 0.531964 0.557706 0.156 Uiso 1 1 calc R U . . .
H42B H 0.519636 0.494696 0.640518 0.156 Uiso 1 1 calc R U . . .
H42C H 0.557833 0.552630 0.620194 0.156 Uiso 1 1 calc R U . . .
C43 C 0.5308(3) 0.6213(4) 0.7584(3) 0.149(4) Uani 1 1 d . . . . .
H43A H 0.569487 0.639621 0.758258 0.224 Uiso 1 1 calc R U . . .
H43B H 0.539523 0.581899 0.791951 0.224 Uiso 1 1 calc R U . . .
H43C H 0.510165 0.654580 0.778702 0.224 Uiso 1 1 calc R U . . .
C44 C 0.1449(5) 0.6320(4) 0.3751(4) 0.179(4) Uani 1 1 d . . . . .
H44A H 0.110495 0.639408 0.325163 0.269 Uiso 1 1 calc R U . . .
H44B H 0.182010 0.652956 0.373412 0.269 Uiso 1 1 calc R U . . .
H44C H 0.135074 0.651313 0.418020 0.269 Uiso 1 1 calc R U . . .
C45 C 0.0831(3) 0.5016(5) 0.3719(4) 0.165(4) Uani 1 1 d . . . . .
H45A H 0.055560 0.511321 0.317826 0.247 Uiso 1 1 calc R U . . .
H45B H 0.065119 0.518835 0.408414 0.247 Uiso 1 1 calc R U . . .
H45C H 0.088607 0.453583 0.378739 0.247 Uiso 1 1 calc R U . . .
C46 C 0.1900(3) 0.5077(4) 0.3225(3) 0.126(3) Uani 1 1 d . . . . .
H46A H 0.158811 0.509865 0.269148 0.189 Uiso 1 1 calc R U . . .
H46B H 0.202176 0.461445 0.335978 0.189 Uiso 1 1 calc R U . . .
H46C H 0.225998 0.533698 0.325274 0.189 Uiso 1 1 calc R U . . .

loop_
_atom_site_aniso_label
_atom_site_aniso_U_11
_atom_site_aniso_U_22
_atom_site_aniso_U_33
_atom_site_aniso_U_23
_atom_site_aniso_U_13
_atom_site_aniso_U_12
Zn1 0.0344(2) 0.0288(2) 0.0240(2) 0.00164(15) 0.01234(17) 0.00452(16)
Zn2 0.0356(2) 0.0309(2) 0.0271(2) 0.00178(16) 0.01249(18) 0.00145(17)
Zn3 0.0401(2) 0.02472(19) 0.0251(2) -0.00393(15) 0.01087(18) 0.00236(16)
Zn4 0.0352(3) 0.0240(2) 0.0209(2) 0.00067(18) 0.0110(2) 0.00290(19)
Zn5 0.0329(3) 0.0286(2) 0.0335(3) 0.0014(2) 0.0100(2) 0.0045(2)
Zn6 0.0318(3) 0.0276(2) 0.0261(3) -0.00242(19) 0.0062(2) 0.0005(2)
Zn4A 0.0443(14) 0.0294(11) 0.0291(12) 0.0032(9) 0.0115(11) -0.0009(10)
Zn5A 0.0388(13) 0.0355(12) 0.0272(12) 0.0050(9) 0.0043(10) 0.0011(10)
Zn6A 0.0409(14) 0.0299(11) 0.0272(12) -0.0017(9) 0.0079(10) -0.0005(10)
P1 0.0337(5) 0.0231(4) 0.0252(4) 0.0022(3) 0.0086(4) 0.0029(3)
P2 0.0438(6) 0.0289(4) 0.0316(5) 0.0009(4) 0.0194(4) 0.0069(4)
P3 0.0349(5) 0.0262(4) 0.0237(4) -0.0022(3) 0.0130(4) -0.0011(4)
P4 0.0377(5) 0.0362(5) 0.0260(5) 0.0048(4) 0.0089(4) 0.0066(4)
Si1 0.0569(7) 0.0242(5) 0.0392(6) 0.0044(4) 0.0191(5) 0.0024(4)
Si2 0.0667(8) 0.0519(7) 0.0506(7) -0.0031(5) 0.0367(6) 0.0154(6)
Si3 0.0389(6) 0.0533(6) 0.0347(6) 0.0039(5) 0.0137(5) -0.0106(5)
Si4 0.0462(7) 0.0829(9) 0.0330(6) 0.0190(6) 0.0062(5) 0.0102(6)
O1 0.0561(16) 0.0351(13) 0.0229(13) 0.0017(10) 0.0188(12) 0.0127(11)
O2 0.0436(17) 0.0265(14) 0.0219(14) 0.0013(11) 0.0133(13) 0.0055(13)
O3 0.0622(18) 0.0384(14) 0.0366(15) -0.0115(12) 0.0048(14) 0.0053(13)
O4 0.0555(17) 0.0412(15) 0.0365(15) -0.0061(12) 0.0106(13) -0.0075(12)
O5 0.0464(16) 0.0264(12) 0.0421(15) 0.0026(11) 0.0151(13) 0.0031(11)
O6 0.052(2) 0.0289(16) 0.0429(19) 0.0053(14) 0.0067(16) -0.0025(15)
O7 0.0379(15) 0.0455(15) 0.0400(15) 0.0013(12) 0.0143(13) -0.0047(12)
O8 0.0329(17) 0.0439(17) 0.0369(18) 0.0039(14) 0.0094(14) -0.0051(13)
N1 0.0338(17) 0.0391(16) 0.0341(17) 0.0066(13) 0.0154(14) 0.0006(13)
N2 0.0478(19) 0.0351(16) 0.0300(16) 0.0028(13) 0.0140(15) -0.0006(14)
N3 0.044(2) 0.0161(17) 0.0227(18) 0.0033(14) 0.0134(16) 0.0012(15)
N4 0.039(3) 0.043(3) 0.054(4) -0.002(2) 0.012(3) 0.009(3)
N5 0.043(3) 0.047(3) 0.043(3) -0.016(2) -0.001(2) 0.005(3)
C1 0.045(2) 0.045(2) 0.033(2) 0.0000(17) 0.0123(18) -0.0025(17)
C2 0.057(3) 0.059(3) 0.033(2) 0.0039(19) 0.000(2) -0.007(2)
C3 0.041(2) 0.063(3) 0.050(3) 0.016(2) -0.001(2) 0.005(2)
C4 0.043(2) 0.045(2) 0.054(3) 0.0172(19) 0.019(2) 0.0124(18)
C5 0.039(2) 0.044(2) 0.039(2) 0.0090(17) 0.0203(18) 0.0044(17)
C6 0.053(3) 0.059(3) 0.039(2) 0.0102(19) 0.012(2) -0.013(2)
C7 0.083(4) 0.089(4) 0.044(3) 0.028(3) 0.014(3) -0.027(3)
C8 0.082(4) 0.080(3) 0.036(2) 0.017(2) 0.006(2) -0.018(3)
C9 0.067(3) 0.053(3) 0.038(2) -0.0022(19) 0.008(2) -0.012(2)
C10 0.046(2) 0.0349(19) 0.033(2) 0.0007(15) 0.0086(18) -0.0046(17)
C11 0.090(4) 0.032(3) 0.050(3) 0.007(2) 0.044(3) 0.012(3)
C12 0.109(6) 0.053(4) 0.068(4) 0.014(3) 0.058(5) -0.001(3)
C13 0.092(5) 0.047(3) 0.048(3) 0.021(3) 0.024(4) -0.012(3)
C14 0.103(5) 0.027(3) 0.086(5) 0.018(3) 0.045(4) -0.001(3)
C15 0.096(5) 0.019(2) 0.076(4) 0.006(3) 0.049(4) 0.005(3)
C16 0.055(4) 0.065(4) 0.201(9) 0.036(5) 0.066(5) 0.015(3)
C17 0.081(6) 0.080(5) 0.321(16) 0.032(7) 0.108(8) 0.007(5)
C18 0.043(4) 0.101(6) 0.185(9) 0.002(6) 0.041(5) 0.010(4)
C19 0.056(5) 0.081(5) 0.155(8) 0.017(5) 0.026(5) 0.033(4)
C20 0.053(4) 0.052(3) 0.083(4) 0.012(3) 0.014(3) 0.014(3)
C21 0.083(5) 0.072(4) 0.057(4) -0.034(3) 0.013(3) 0.000(4)
C22 0.106(6) 0.120(7) 0.093(6) -0.069(5) 0.020(5) 0.000(5)
C23 0.072(6) 0.096(7) 0.137(10) -0.090(7) 0.004(5) -0.003(5)
C24 0.049(4) 0.068(5) 0.139(9) -0.051(5) 0.005(4) 0.000(3)
C25 0.057(4) 0.045(4) 0.078(5) -0.016(3) 0.010(4) -0.001(3)
C28 0.048(2) 0.043(2) 0.033(2) -0.0113(17) 0.0128(19) -0.0015(18)
C29 0.074(3) 0.054(3) 0.039(2) -0.016(2) 0.003(2) -0.012(2)
C26 0.057(4) 0.026(4) 0.036(4) -0.004(3) 0.032(3) 0.001(3)
C27 0.088(9) 0.042(4) 0.031(5) -0.004(4) 0.026(6) 0.010(6)
C30 0.044(4) 0.027(3) 0.039(3) 0.004(2) 0.023(3) 0.004(2)
C31 0.058(4) 0.034(3) 0.065(5) 0.019(3) 0.020(4) 0.009(3)
C32 0.036(3) 0.037(3) 0.054(4) 0.006(2) 0.013(3) -0.003(2)
C33 0.061(3) 0.158(6) 0.077(4) 0.009(4) 0.022(3) -0.048(4)
C35 0.134(5) 0.030(2) 0.066(3) 0.000(2) 0.047(3) 0.019(2)
C36 0.084(4) 0.047(3) 0.099(4) 0.016(3) 0.035(3) -0.012(2)
C37 0.076(3) 0.048(2) 0.048(3) 0.023(2) 0.022(2) 0.017(2)
C38 0.092(4) 0.061(3) 0.060(3) -0.013(2) 0.023(3) 0.032(3)
C39 0.122(5) 0.091(4) 0.154(6) -0.021(4) 0.108(5) 0.001(4)
C40 0.127(5) 0.078(3) 0.042(3) 0.000(2) 0.041(3) 0.030(3)
C41 0.075(3) 0.045(2) 0.111(4) 0.002(3) 0.048(3) -0.016(2)
C42 0.099(4) 0.055(3) 0.216(7) 0.015(4) 0.125(5) 0.006(3)
C43 0.088(5) 0.288(10) 0.047(3) 0.020(5) -0.002(3) -0.110(6)
C44 0.275(11) 0.126(6) 0.082(5) 0.064(5) 0.005(6) 0.074(7)
C45 0.054(4) 0.341(13) 0.075(4) 0.048(6) -0.004(3) -0.032(6)
C46 0.084(4) 0.251(9) 0.029(3) -0.004(4) 0.004(3) 0.029(5)

loop_
_atom_type_symbol
_atom_type_description
_atom_type_scat_dispersion_real
_atom_type_scat_dispersion_imag
_atom_type_scat_source
C C 0.0033 0.0016 'International Tables Vol C Tables 4.2.6.8 and 6.1.1.4'
H H 0.0000 0.0000 'International Tables Vol C Tables 4.2.6.8 and 6.1.1.4'
N N 0.0061 0.0033 'International Tables Vol C Tables 4.2.6.8 and 6.1.1.4'
O O 0.0106 0.0060 'International Tables Vol C Tables 4.2.6.8 and 6.1.1.4'
Si Si 0.0817 0.0704 'International Tables Vol C Tables 4.2.6.8 and 6.1.1.4'
P P 0.1023 0.0942 'International Tables Vol C Tables 4.2.6.8 and 6.1.1.4'
Zn Zn 0.2839 1.4301 'International Tables Vol C Tables 4.2.6.8 and 6.1.1.4'

loop_
_geom_angle_atom_site_label_1
_geom_angle_atom_site_label_2
_geom_angle_atom_site_label_3
_geom_angle
O1 Zn1 N1 92.57(10)
O1 Zn1 P3 112.19(7)
N1 Zn1 P3 116.84(8)
O1 Zn1 P1 106.08(8)
N1 Zn1 P1 112.75(8)
P3 Zn1 P1 113.94(3)
O1 Zn1 Zn4 79.03(6)
N1 Zn1 Zn4 154.13(8)
P3 Zn1 Zn4 47.66(2)
P1 Zn1 Zn4 93.11(3)
O7 Zn2 N2 94.66(11)
O7 Zn2 P2 112.43(7)
N2 Zn2 P2 112.76(8)
O7 Zn2 P1 107.45(7)
N2 Zn2 P1 110.85(9)
P2 Zn2 P1 116.47(3)
O3 Zn3 O5 88.84(10)
O3 Zn3 P3 118.08(9)
O5 Zn3 P3 108.41(7)
O3 Zn3 P2 121.38(9)
O5 Zn3 P2 103.42(7)
P3 Zn3 P2 111.66(3)
O2 Zn4 N3 94.56(15)
O2 Zn4 P3 113.95(8)
N3 Zn4 P3 111.68(10)
O2 Zn4 P4 107.47(8)
N3 Zn4 P4 112.11(12)
P3 Zn4 P4 115.23(4)
O2 Zn4 Zn1 74.43(7)
N3 Zn4 Zn1 142.19(12)
P3 Zn4 Zn1 47.52(2)
P4 Zn4 Zn1 105.70(3)
O6 Zn5 N4 93.28(19)
O6 Zn5 P2 110.50(9)
N4 Zn5 P2 110.29(17)
O6 Zn5 P4 118.03(10)
N4 Zn5 P4 107.3(2)
P2 Zn5 P4 115.04(3)
O8 Zn6 N5 92.1(2)
O8 Zn6 P4 115.17(9)
N5 Zn6 P4 110.79(18)
O8 Zn6 P1 108.19(9)
N5 Zn6 P1 113.7(2)
P4 Zn6 P1 114.80(4)
O6A Zn4A N3A 86.7(9)
O6A Zn4A P4 107.8(4)
N3A Zn4A P4 116.9(6)
O6A Zn4A P3 114.4(4)
N3A Zn4A P3 110.4(6)
P4 Zn4A P3 116.86(9)
O8A Zn5A N4A 93.2(7)
O8A Zn5A P4 120.1(4)
N4A Zn5A P4 112.3(6)
O8A Zn5A P2 110.8(4)
N4A Zn5A P2 112.4(6)
P4 Zn5A P2 107.63(10)
O2A Zn6A N5A 92.0(8)
O2A Zn6A P4 111.9(4)
N5A Zn6A P4 118.8(7)
O2A Zn6A P1 110.8(4)
N5A Zn6A P1 111.6(7)
P4 Zn6A P1 110.38(9)
Si1 P1 Zn2 112.67(5)
Si1 P1 Zn6 113.06(5)
Zn2 P1 Zn6 86.14(3)
Si1 P1 Zn1 113.88(5)
Zn2 P1 Zn1 113.84(4)
Zn6 P1 Zn1 114.36(4)
Si1 P1 Zn6A 111.60(7)
Zn2 P1 Zn6A 114.14(7)
Zn1 P1 Zn6A 88.61(6)
Si2 P2 Zn2 109.98(5)
Si2 P2 Zn5 113.60(5)
Zn2 P2 Zn5 112.54(4)
Si2 P2 Zn3 115.92(5)
Zn2 P2 Zn3 114.63(4)
Zn5 P2 Zn3 88.82(3)
Si2 P2 Zn5A 110.19(8)
Zn2 P2 Zn5A 81.60(6)
Zn3 P2 Zn5A 119.58(7)
Si3 P3 Zn1 109.62(5)
Si3 P3 Zn4 111.05(5)
Zn1 P3 Zn4 84.82(3)
Si3 P3 Zn3 114.72(5)
Zn1 P3 Zn3 116.69(4)
Zn4 P3 Zn3 116.33(4)
Si3 P3 Zn4A 116.97(7)
Zn1 P3 Zn4A 111.60(6)
Zn3 P3 Zn4A 85.69(6)
Zn4A P4 Si4 108.97(8)
Si4 P4 Zn6 120.59(6)
Zn4A P4 Zn5A 107.04(9)
Si4 P4 Zn5A 114.52(7)
Si4 P4 Zn5 114.05(5)
Zn6 P4 Zn5 103.98(4)
Si4 P4 Zn4 111.77(5)
Zn6 P4 Zn4 101.69(4)
Zn5 P4 Zn4 102.63(4)
Zn4A P4 Zn6A 107.44(9)
Si4 P4 Zn6A 115.87(7)
Zn5A P4 Zn6A 102.39(8)
C37 Si1 C35 109.9(2)
C37 Si1 C36 108.1(2)
C35 Si1 C36 107.4(2)
C37 Si1 P1 111.17(14)
C35 Si1 P1 109.15(14)
C36 Si1 P1 110.95(16)
C40 Si2 C39 107.1(3)
C40 Si2 C38 110.1(2)
C39 Si2 C38 108.1(3)
C40 Si2 P2 109.36(16)
C39 Si2 P2 110.70(18)
C38 Si2 P2 111.38(16)
C42 Si3 C43 111.9(4)
C42 Si3 C41 107.3(2)
C43 Si3 C41 106.5(3)
C42 Si3 P3 111.27(17)
C43 Si3 P3 108.92(19)
C41 Si3 P3 110.83(16)
C46 Si4 C45 108.0(4)
C46 Si4 C44 109.6(4)
C45 Si4 C44 107.7(5)
C46 Si4 P4 111.69(18)
C45 Si4 P4 110.6(2)
C44 Si4 P4 109.2(2)
C26 O1 Zn1 124.8(4)
C26A O1 Zn1 130.0(17)
C26 O2 Zn4 131.0(4)
C28 O3 Zn3 123.1(2)
C30A O5 Zn3 127.4(16)
C30 O5 Zn3 133.4(3)
C30 O6 Zn5 128.1(3)
C32A O7 Zn2 129.5(8)
C32 O7 Zn2 125.8(3)
C32 O8 Zn6 132.1(3)
C26A O2A Zn6A 132(2)
C30A O6A Zn4A 127.2(18)
C32A O8A Zn5A 131.5(12)
C5 N1 C1 118.1(3)
C5 N1 Zn1 121.9(2)
C1 N1 Zn1 119.7(2)
C6 N2 C10 118.8(3)
C6 N2 Zn2 122.1(3)
C10 N2 Zn2 118.2(2)
C11 N3 C15 116.5(4)
C11 N3 Zn4 122.1(4)
C15 N3 Zn4 121.3(4)
C20 N4 C16 116.1(7)
C20 N4 Zn5 127.3(6)
C16 N4 Zn5 116.5(4)
C11A N3A C15A 120.0
C11A N3A Zn4A 99.7(17)
C15A N3A Zn4A 140.2(17)
C12A C11A N3A 120.0
C12A C11A H11A 120.0
N3A C11A H11A 120.0
C13A C12A C11A 120.0
C13A C12A H12A 120.0
C11A C12A H12A 120.0
C14A C13A C12A 120.0
C14A C13A H13A 120.0
C12A C13A H13A 120.0
C13A C14A C15A 120.0
C13A C14A H14A 120.0
C15A C14A H14A 120.0
C14A C15A N3A 120.0
C14A C15A H15A 120.0
N3A C15A H15A 120.0
C16A N4A C20A 120.0
C16A N4A Zn5A 124.8(11)
C20A N4A Zn5A 115.1(11)
C17A C16A N4A 120.0
C17A C16A H16A 120.0
N4A C16A H16A 120.0
C16A C17A C18A 120.0
C16A C17A H17A 120.0
C18A C17A H17A 120.0
C17A C18A C19A 120.0
C17A C18A H18A 120.0
C19A C18A H18A 120.0
C20A C19A C18A 120.0
C20A C19A H19A 120.0
C18A C19A H19A 120.0
C19A C20A N4A 120.0
C19A C20A H20A 120.0
N4A C20A H20A 120.0
C21A N5A C25A 120.0
C21A N5A Zn6A 117.8(13)
C25A N5A Zn6A 122.0(13)
C22A C21A N5A 120.0
C22A C21A H21A 120.0
N5A C21A H21A 120.0
C23A C22A C21A 120.0
C23A C22A H22A 120.0
C21A C22A H22A 120.0
C22A C23A C24A 120.0
C22A C23A H23A 120.0
C24A C23A H23A 120.0
C23A C24A C25A 120.0
C23A C24A H24A 120.0
C25A C24A H24A 120.0
C24A C25A N5A 120.0
C24A C25A H25A 120.0
N5A C25A H25A 120.0
C21 N5 C25 117.9(7)
C21 N5 Zn6 117.3(5)
C25 N5 Zn6 124.6(5)
N1 C1 C2 122.7(4)
N1 C1 H1 118.7
C2 C1 H1 118.7
C3 C2 C1 118.6(4)
C3 C2 H2 120.7
C1 C2 H2 120.7
C2 C3 C4 119.7(4)
C2 C3 H3 120.1
C4 C3 H3 120.1
C3 C4 C5 118.2(4)
C3 C4 H4 120.9
C5 C4 H4 120.9
N1 C5 C4 122.7(4)
N1 C5 H5 118.7
C4 C5 H5 118.7
N2 C6 C7 122.7(4)
N2 C6 H6 118.7
C7 C6 H6 118.7
C8 C7 C6 118.4(4)
C8 C7 H7 120.8
C6 C7 H7 120.8
C7 C8 C9 119.8(4)
C7 C8 H8 120.1
C9 C8 H8 120.1
C10 C9 C8 118.3(4)
C10 C9 H9 120.9
C8 C9 H9 120.9
N2 C10 C9 122.1(4)
N2 C10 H10 119.0
C9 C10 H10 119.0
N3 C11 C12 123.4(5)
N3 C11 H11 118.3
C12 C11 H11 118.3
C13 C12 C11 118.7(6)
C13 C12 H12 120.7
C11 C12 H12 120.7
C12 C13 C14 119.4(5)
C12 C13 H13 120.3
C14 C13 H13 120.3
C13 C14 C15 119.3(5)
C13 C14 H14 120.4
C15 C14 H14 120.4
N3 C15 C14 122.8(5)
N3 C15 H15 118.6
C14 C15 H15 118.6
N4 C16 C17 124.5(7)
N4 C16 H16 117.7
C17 C16 H16 117.7
C18 C17 C16 118.3(7)
C18 C17 H17 120.8
C16 C17 H17 120.8
C19 C18 C17 120.0(7)
C19 C18 H18 120.0
C17 C18 H18 120.0
C18 C19 C20 118.9(6)
C18 C19 H19 120.6
C20 C19 H19 120.6
N4 C20 C19 122.1(7)
N4 C20 H20 119.0
C19 C20 H20 119.0
N5 C21 C22 123.3(8)
N5 C21 H21 118.3
C22 C21 H21 118.3
C21 C22 C23 116.4(8)
C21 C22 H22 121.8
C23 C22 H22 121.8
C24 C23 C22 122.0(8)
C24 C23 H23 119.0
C22 C23 H23 119.0
C23 C24 C25 116.3(8)
C23 C24 H24 121.8
C25 C24 H24 121.8
N5 C25 C24 124.0(7)
N5 C25 H25 118.0
C24 C25 H25 118.0
O4 C28 O3 125.8(3)
O4 C28 C29 120.6(4)
O3 C28 C29 113.6(3)
C28 C29 H29A 109.5
C28 C29 H29B 109.5
H29A C29 H29B 109.5
C28 C29 H29C 109.5
H29A C29 H29C 109.5
H29B C29 H29C 109.5
O1 C26 O2 126.8(6)
O1 C26 C27 114.2(7)
O2 C26 C27 119.0(7)
C26 C27 H27A 109.5
C26 C27 H27B 109.5
H27A C27 H27B 109.5
C26 C27 H27C 109.5
H27A C27 H27C 109.5
H27B C27 H27C 109.5
O5 C30 O6 125.8(5)
O5 C30 C31 117.5(6)
O6 C30 C31 116.6(6)
C30 C31 H31A 109.5
C30 C31 H31B 109.5
H31A C31 H31B 109.5
C30 C31 H31C 109.5
H31A C31 H31C 109.5
H31B C31 H31C 109.5
O7 C32 O8 127.2(4)
O7 C32 C33 114.7(4)
O8 C32 C33 118.0(4)
C32 C33 H33A 109.5
C32 C33 H33B 109.5
H33A C33 H33B 109.5
C32 C33 H33C 109.5
H33A C33 H33C 109.5
H33B C33 H33C 109.5
O2A C26A O1 124(3)
O2A C26A C27A 99(3)
O1 C26A C27A 136(4)
C26A C27A H27D 109.5
C26A C27A H27E 109.5
H27D C27A H27E 109.5
C26A C27A H27F 109.5
H27D C27A H27F 109.5
H27E C27A H27F 109.5
O7 C32A O8A 125.4(14)
O7 C32A C33 118.0(11)
O8A C32A C33 116.3(12)
O5 C30A O6A 128(3)
O5 C30A C31A 118(3)
O6A C30A C31A 114(3)
C30A C31A H31D 109.5
C30A C31A H31E 109.5
H31D C31A H31E 109.5
C30A C31A H31F 109.5
H31D C31A H31F 109.5
H31E C31A H31F 109.5
Si1 C35 H35A 109.5
Si1 C35 H35B 109.5
H35A C35 H35B 109.5
Si1 C35 H35C 109.5
H35A C35 H35C 109.5
H35B C35 H35C 109.5
Si1 C36 H36A 109.5
Si1 C36 H36B 109.5
H36A C36 H36B 109.5
Si1 C36 H36C 109.5
H36A C36 H36C 109.5
H36B C36 H36C 109.5
Si1 C37 H37A 109.5
Si1 C37 H37B 109.5
H37A C37 H37B 109.5
Si1 C37 H37C 109.5
H37A C37 H37C 109.5
H37B C37 H37C 109.5
Si2 C38 H38A 109.5
Si2 C38 H38B 109.5
H38A C38 H38B 109.5
Si2 C38 H38C 109.5
H38A C38 H38C 109.5
H38B C38 H38C 109.5
Si2 C39 H39A 109.5
Si2 C39 H39B 109.5
H39A C39 H39B 109.5
Si2 C39 H39C 109.5
H39A C39 H39C 109.5
H39B C39 H39C 109.5
Si2 C40 H40A 109.5
Si2 C40 H40B 109.5
H40A C40 H40B 109.5
Si2 C40 H40C 109.5
H40A C40 H40C 109.5
H40B C40 H40C 109.5
Si3 C41 H41A 109.5
Si3 C41 H41B 109.5
H41A C41 H41B 109.5
Si3 C41 H41C 109.5
H41A C41 H41C 109.5
H41B C41 H41C 109.5
Si3 C42 H42A 109.5
Si3 C42 H42B 109.5
H42A C42 H42B 109.5
Si3 C42 H42C 109.5
H42A C42 H42C 109.5
H42B C42 H42C 109.5
Si3 C43 H43A 109.5
Si3 C43 H43B 109.5
H43A C43 H43B 109.5
Si3 C43 H43C 109.5
H43A C43 H43C 109.5
H43B C43 H43C 109.5
Si4 C44 H44A 109.5
Si4 C44 H44B 109.5
H44A C44 H44B 109.5
Si4 C44 H44C 109.5
H44A C44 H44C 109.5
H44B C44 H44C 109.5
Si4 C45 H45A 109.5
Si4 C45 H45B 109.5
H45A C45 H45B 109.5
Si4 C45 H45C 109.5
H45A C45 H45C 109.5
H45B C45 H45C 109.5
Si4 C46 H46A 109.5
Si4 C46 H46B 109.5
H46A C46 H46B 109.5
Si4 C46 H46C 109.5
H46A C46 H46C 109.5
H46B C46 H46C 109.5

loop_
_geom_bond_atom_site_label_1
_geom_bond_atom_site_label_2
_geom_bond_distance
Zn1 O1 2.043(2)
Zn1 N1 2.088(3)
Zn1 P3 2.3161(9)
Zn1 P1 2.3356(10)
Zn1 Zn4 3.1276(6)
Zn2 O7 2.058(2)
Zn2 N2 2.081(3)
Zn2 P2 2.3096(9)
Zn2 P1 2.3269(9)
Zn3 O3 1.968(2)
Zn3 O5 2.114(2)
Zn3 P3 2.3438(9)
Zn3 P2 2.3504(10)
Zn4 O2 2.060(3)
Zn4 N3 2.089(3)
Zn4 P3 2.3212(10)
Zn4 P4 2.3665(11)
Zn5 O6 2.015(3)
Zn5 N4 2.101(7)
Zn5 P2 2.3121(10)
Zn5 P4 2.3578(10)
Zn6 O8 2.054(3)
Zn6 N5 2.099(6)
Zn6 P4 2.3206(10)
Zn6 P1 2.3273(10)
Zn4A O6A 2.064(14)
Zn4A N3A 2.129(19)
Zn4A P4 2.171(2)
Zn4A P3 2.472(2)
Zn5A O8A 2.052(15)
Zn5A N4A 2.084(16)
Zn5A P4 2.337(3)
Zn5A P2 2.541(2)
Zn6A O2A 2.033(15)
Zn6A N5A 2.098(18)
Zn6A P4 2.384(2)
Zn6A P1 2.385(2)
P1 Si1 2.1944(12)
P2 Si2 2.1976(14)
P3 Si3 2.2099(14)
P4 Si4 2.2128(14)
Si1 C37 1.862(4)
Si1 C35 1.866(4)
Si1 C36 1.881(5)
Si2 C40 1.859(5)
Si2 C39 1.864(6)
Si2 C38 1.872(4)
Si3 C42 1.833(5)
Si3 C43 1.863(5)
Si3 C41 1.875(5)
Si4 C46 1.832(6)
Si4 C45 1.843(7)
Si4 C44 1.864(7)
O1 C26 1.224(8)
O1 C26A 1.33(4)
O2 C26 1.262(8)
O3 C28 1.277(4)
O4 C28 1.227(4)
O5 C30A 1.20(4)
O5 C30 1.246(7)
O6 C30 1.257(7)
O7 C32A 1.240(13)
O7 C32 1.249(5)
O8 C32 1.260(5)
O2A C26A 1.28(4)
O6A C30A 1.31(3)
O8A C32A 1.245(13)
N1 C5 1.339(4)
N1 C1 1.341(4)
N2 C6 1.322(5)
N2 C10 1.347(5)
N3 C11 1.303(6)
N3 C15 1.345(6)
N4 C20 1.302(7)
N4 C16 1.321(8)
N3A C11A 1.3900
N3A C15A 1.3900
C11A C12A 1.3900
C11A H11A 0.9500
C12A C13A 1.3900
C12A H12A 0.9500
C13A C14A 1.3900
C13A H13A 0.9500
C14A C15A 1.3900
C14A H14A 0.9500
C15A H15A 0.9500
N4A C16A 1.3900
N4A C20A 1.3900
C16A C17A 1.3900
C16A H16A 0.9500
C17A C18A 1.3900
C17A H17A 0.9500
C18A C19A 1.3900
C18A H18A 0.9500
C19A C20A 1.3900
C19A H19A 0.9500
C20A H20A 0.9500
N5A C21A 1.3900
N5A C25A 1.3900
C21A C22A 1.3900
C21A H21A 0.9500
C22A C23A 1.3900
C22A H22A 0.9500
C23A C24A 1.3900
C23A H23A 0.9500
C24A C25A 1.3900
C24A H24A 0.9500
C25A H25A 0.9500
N5 C21 1.316(8)
N5 C25 1.319(7)
C1 C2 1.380(5)
C1 H1 0.9500
C2 C3 1.372(6)
C2 H2 0.9500
C3 C4 1.382(6)
C3 H3 0.9500
C4 C5 1.386(5)
C4 H4 0.9500
C5 H5 0.9500
C6 C7 1.380(6)
C6 H6 0.9500
C7 C8 1.371(6)
C7 H7 0.9500
C8 C9 1.384(6)
C8 H8 0.9500
C9 C10 1.376(5)
C9 H9 0.9500
C10 H10 0.9500
C11 C12 1.392(7)
C11 H11 0.9500
C12 C13 1.341(8)
C12 H12 0.9500
C13 C14 1.342(8)
C13 H13 0.9500
C14 C15 1.368(7)
C14 H14 0.9500
C15 H15 0.9500
C16 C17 1.365(9)
C16 H16 0.9500
C17 C18 1.325(10)
C17 H17 0.9500
C18 C19 1.325(10)
C18 H18 0.9500
C19 C20 1.411(9)
C19 H19 0.9500
C20 H20 0.9500
C21 C22 1.390(8)
C21 H21 0.9500
C22 C23 1.394(13)
C22 H22 0.9500
C23 C24 1.334(12)
C23 H23 0.9500
C24 C25 1.405(10)
C24 H24 0.9500
C25 H25 0.9500
C28 C29 1.525(5)
C29 H29A 0.9800
C29 H29B 0.9800
C29 H29C 0.9800
C26 C27 1.536(16)
C27 H27A 0.9800
C27 H27B 0.9800
C27 H27C 0.9800
C30 C31 1.507(9)
C31 H31A 0.9800
C31 H31B 0.9800
C31 H31C 0.9800
C32 C33 1.541(6)
C33 C32A 1.501(15)
C33 H33A 0.9800
C33 H33B 0.9800
C33 H33C 0.9800
C26A C27A 1.36(7)
C27A H27D 0.9800
C27A H27E 0.9800
C27A H27F 0.9800
C30A C31A 1.60(5)
C31A H31D 0.9800
C31A H31E 0.9800
C31A H31F 0.9800
C35 H35A 0.9800
C35 H35B 0.9800
C35 H35C 0.9800
C36 H36A 0.9800
C36 H36B 0.9800
C36 H36C 0.9800
C37 H37A 0.9800
C37 H37B 0.9800
C37 H37C 0.9800
C38 H38A 0.9800
C38 H38B 0.9800
C38 H38C 0.9800
C39 H39A 0.9800
C39 H39B 0.9800
C39 H39C 0.9800
C40 H40A 0.9800
C40 H40B 0.9800
C40 H40C 0.9800
C41 H41A 0.9800
C41 H41B 0.9800
C41 H41C 0.9800
C42 H42A 0.9800
C42 H42B 0.9800
C42 H42C 0.9800
C43 H43A 0.9800
C43 H43B 0.9800
C43 H43C 0.9800
C44 H44A 0.9800
C44 H44B 0.9800
C44 H44C 0.9800
C45 H45A 0.9800
C45 H45B 0.9800
C45 H45C 0.9800
C46 H46A 0.9800
C46 H46B 0.9800
C46 H46C 0.9800

loop_
_geom_torsion_atom_site_label_1
_geom_torsion_atom_site_label_2
_geom_torsion_atom_site_label_3
_geom_torsion_atom_site_label_4
_geom_torsion
C15A N3A C11A C12A 0.0
Zn4A N3A C11A C12A 177.6(14)
N3A C11A C12A C13A 0.0
C11A C12A C13A C14A 0.0
C12A C13A C14A C15A 0.0
C13A C14A C15A N3A 0.0
C11A N3A C15A C14A 0.0
Zn4A N3A C15A C14A -176(2)
C20A N4A C16A C17A 0.0
Zn5A N4A C16A C17A 174.9(17)
N4A C16A C17A C18A 0.0
C16A C17A C18A C19A 0.0
C17A C18A C19A C20A 0.0
C18A C19A C20A N4A 0.0
C16A N4A C20A C19A 0.0
Zn5A N4A C20A C19A -175.4(15)
C25A N5A C21A C22A 0.0
Zn6A N5A C21A C22A 174.9(17)
N5A C21A C22A C23A 0.0
C21A C22A C23A C24A 0.0
C22A C23A C24A C25A 0.0
C23A C24A C25A N5A 0.0
C21A N5A C25A C24A 0.0
Zn6A N5A C25A C24A -174.7(17)
C5 N1 C1 C2 -1.5(5)
Zn1 N1 C1 C2 172.1(3)
N1 C1 C2 C3 1.1(6)
C1 C2 C3 C4 0.5(6)
C2 C3 C4 C5 -1.7(6)
C1 N1 C5 C4 0.3(5)
Zn1 N1 C5 C4 -173.2(3)
C3 C4 C5 N1 1.3(6)
C10 N2 C6 C7 -1.2(6)
Zn2 N2 C6 C7 167.4(4)
N2 C6 C7 C8 0.1(8)
C6 C7 C8 C9 0.7(8)
C7 C8 C9 C10 -0.4(8)
C6 N2 C10 C9 1.5(6)
Zn2 N2 C10 C9 -167.5(3)
C8 C9 C10 N2 -0.7(6)
C15 N3 C11 C12 0.2(8)
Zn4 N3 C11 C12 -175.3(5)
N3 C11 C12 C13 0.7(10)
C11 C12 C13 C14 -0.3(10)
C12 C13 C14 C15 -0.8(10)
C11 N3 C15 C14 -1.4(8)
Zn4 N3 C15 C14 174.1(5)
C13 C14 C15 N3 1.8(10)
C20 N4 C16 C17 -2.6(14)
Zn5 N4 C16 C17 179.8(9)
N4 C16 C17 C18 0.8(18)
C16 C17 C18 C19 -0.3(17)
C17 C18 C19 C20 1.6(16)
C16 N4 C20 C19 3.9(11)
Zn5 N4 C20 C19 -178.7(6)
C18 C19 C20 N4 -3.5(13)
C25 N5 C21 C22 1.2(11)
Zn6 N5 C21 C22 178.0(6)
N5 C21 C22 C23 1.5(12)
C21 C22 C23 C24 -3.0(14)
C22 C23 C24 C25 1.7(13)
C21 N5 C25 C24 -2.6(11)
Zn6 N5 C25 C24 -179.1(5)
C23 C24 C25 N5 1.2(11)
Zn3 O3 C28 O4 -1.9(6)
Zn3 O3 C28 C29 177.8(3)
Zn1 O1 C26 O2 21.3(10)
Zn1 O1 C26 C27 -161.9(6)
Zn4 O2 C26 O1 -1.7(11)
Zn4 O2 C26 C27 -178.4(7)
Zn3 O5 C30 O6 -14.6(10)
Zn3 O5 C30 C31 162.6(4)
Zn5 O6 C30 O5 16.8(10)
Zn5 O6 C30 C31 -160.4(5)
Zn2 O7 C32 O8 3.7(9)
Zn2 O7 C32 C33 -174.0(4)
Zn6 O8 C32 O7 11.0(9)
Zn6 O8 C32 C33 -171.4(4)
Zn6A O2A C26A O1 -12(4)
Zn6A O2A C26A C27A 156(3)
Zn1 O1 C26A O2A -9(4)
Zn1 O1 C26A C27A -172(4)
Zn2 O7 C32A O8A -5(3)
Zn2 O7 C32A C33 167.4(9)
Zn5A O8A C32A O7 -7(4)
Zn5A O8A C32A C33 179.9(11)
Zn3 O5 C30A O6A -31(4)
Zn3 O5 C30A C31A 153(2)
Zn4A O6A C30A O5 7(4)
Zn4A O6A C30A C31A -177(2)
